data_4077299
loop_
_publ_author_name
'Edwards, Alison J.'
'Macgregor, Stuart A.'
'Rae, A. David'
'Wenger, Eric'
'Willis, Anthony C.'

_publ_section_title
;
 Regioselectivities of the Insertion Reactions of Unsymmetrical Alkynes
 with the Nickelacycles [NiBr(C6H4CH2PPh2-2)(L)] (L = Tertiary Phosphine)
;
_journal_issue 13
_journal_name_full Organometallics
_journal_page_first 2864
_journal_paper_doi 10.1021/om0101083
_journal_volume 20
_journal_year 2001
_chemical_formula_moiety ' 2(C35 H29 Br Ni O2 P2), C H2 Cl2  '
_chemical_formula_sum 'C71 H60 Br2 Cl2 Ni2 O4 P4'
_chemical_formula_weight 1449.26
_space_group_IT_number 15
_symmetry_cell_setting monoclinic
_symmetry_Int_Tables_number 15
_symmetry_space_group_name_Hall '-C 2yc'
_symmetry_space_group_name_H-M 'C 1 2/c 1'
_audit_creation_date 1999-09-22
_audit_creation_method 'by teXsan v1.8'
_audit_update_record
;
1999-09-30 - Report done on  2(C35 H29 Br Ni O2 P2), C H2 Cl2
             (sample ew287-1)
             by A. David Rae and Anthony C. Willis
             for Eric Wenger and Martin A. Bennett
2001-01-15 - acw edits cif
2001-01-15 - passes checkcif with minor warnings
             data is weak: see _refine_special_details
             R-merge  on 0kl reflections only
             some shift/error ratios large: see _refine_special_details
;
_cell_angle_alpha 90
_cell_angle_beta 105.55(1)
_cell_angle_gamma 90
_cell_formula_units_Z 4
_cell_length_a 18.610(4)
_cell_length_b 15.700(2)
_cell_length_c 22.175(3)
_cell_measurement_reflns_used 24
_cell_measurement_temperature 296.2
_cell_measurement_theta_max 29.9
_cell_measurement_theta_min 20.4
_cell_volume 6241.9(18)
_computing_cell_refinement 'MSC/AFC Diffractometer Control'
_computing_data_collection 'MSC/AFC Diffractometer Control'
_computing_data_reduction 'teXsan (MSC, 1992-1997)'
_computing_publication_material 'teXsan (MSC, 1992-1997)'
_computing_structure_refinement RAELS96
_computing_structure_solution
;
DIRDIF92 PATTY (Beurskens, 1992)
;
_diffrn_ambient_temperature 296.2
_diffrn_measurement_device_details
;
Rigaku AFC6R diffractometer with extended arm and
evacuated collimator and beam tunnel.
Data cannot be collected beyond \y 60 deg in this configuration.
;
_diffrn_measurement_device_type 'Rigaku AFC6R'
_diffrn_measurement_method \w-2\q
_diffrn_orient_matrix_UB_11 0.00144
_diffrn_orient_matrix_UB_12 0.03355
_diffrn_orient_matrix_UB_13 -0.03799
_diffrn_orient_matrix_UB_21 -0.05426
_diffrn_orient_matrix_UB_22 0.01332
_diffrn_orient_matrix_UB_23 -0.00769
_diffrn_orient_matrix_UB_31 0.01285
_diffrn_orient_matrix_UB_32 0.05248
_diffrn_orient_matrix_UB_33 0.02624
_diffrn_radiation_detector 'scintillation counter'
_diffrn_radiation_monochromator graphite
_diffrn_radiation_source 'Rigaku rotating anode'
_diffrn_radiation_type 'Cu K\a'
_diffrn_radiation_wavelength 1.5418
_diffrn_reflns_av_R_equivalents 0.20850
_diffrn_reflns_av_sigmaI/netI 0.250
_diffrn_reflns_limit_h_max 20
_diffrn_reflns_limit_h_min 0
_diffrn_reflns_limit_k_max 17
_diffrn_reflns_limit_k_min 0
_diffrn_reflns_limit_l_max 24
_diffrn_reflns_limit_l_min -24
_diffrn_reflns_number 5022
_diffrn_reflns_reduction_process 'Lp corrections applied'
_diffrn_reflns_theta_max 60.05
_diffrn_reflns_theta_min 2.07
_diffrn_standards_decay_% -1.77
_diffrn_standards_interval_count 150
_diffrn_standards_number 3
_exptl_absorpt_coefficient_mu 4.408
_exptl_absorpt_correction_T_max 0.999
_exptl_absorpt_correction_T_min 0.846
_exptl_absorpt_correction_type psi-scan
_exptl_absorpt_process_details
;
\y scans (North,Phillips & Matthews, 1968)
;
_exptl_crystal_colour orange
_exptl_crystal_density_diffrn 1.542
_exptl_crystal_density_meas ?
_exptl_crystal_description needle
_exptl_crystal_F_000 2952
_exptl_crystal_size_max 0.30
_exptl_crystal_size_mid 0.03
_exptl_crystal_size_min 0.01
_refine_diff_density_max 1.39
_refine_diff_density_min -0.97
_refine_ls_extinction_method none
_refine_ls_goodness_of_fit_all 1.259
_refine_ls_goodness_of_fit_ref 1.64
_refine_ls_hydrogen_treatment noref
_refine_ls_matrix_type full
_refine_ls_number_constraints 0
_refine_ls_number_parameters 166
_refine_ls_number_reflns 1706
_refine_ls_number_restraints 0
_refine_ls_R_factor_all 0.255
_refine_ls_R_factor_gt 0.094
_refine_ls_shift/su_max 0.7
_refine_ls_shift/su_mean 0.1
_refine_ls_structure_factor_coef F
_refine_ls_weighting_details 'w = 1/[\s^2^(Fo) + 0.00063|Fo|^2^]'
_refine_ls_weighting_scheme sigma
_refine_ls_wR_factor_all 0.149
_refine_ls_wR_factor_ref 0.118
_reflns_number_gt 1635
_reflns_number_total 4813
_reflns_threshold_expression I>3.00\s(I)
_cod_data_source_file om0101083.cif
_cod_data_source_block exw36
_cod_depositor_comments
;
The following automatic conversions were performed:

'_exptl_crystal_density_meas' value 'not measured' was changed to '?'
- the value is perceived as not measured.

Automatic conversion script
Id: cif_fix_values 3008 2015-01-20 13:52:24Z robertas 
;
_cod_original_cell_volume 6242(2)
_cod_original_sg_symbol_H-M 'C 2/c      '
_cod_original_formula_sum 'C71 H60 Br2 Cl2 Ni2 O4  P4 '
_cod_database_code 4077299

loop_
_symmetry_equiv_pos_site_id
_symmetry_equiv_pos_as_xyz
1 x,y,z
2 -x,y,1/2-z
3 -x,-y,-z
4 x,-y,1/2+z
5 1/2+x,1/2+y,z
6 1/2-x,1/2+y,1/2-z
7 1/2-x,1/2-y,-z
8 1/2+x,1/2-y,1/2+z

loop_
_atom_site_aniso_label
_atom_site_aniso_U_11
_atom_site_aniso_U_22
_atom_site_aniso_U_33
_atom_site_aniso_U_12
_atom_site_aniso_U_13
_atom_site_aniso_U_23
Br1 0.082(2) 0.060(1) 0.056(1) 0.043(1) 0.004(1) 0.011(1)
Ni1 0.039(1) 0.021(1) 0.038(1) 0.005(1) -0.003(1) -0.001(1)
P1 0.044(2) 0.030(2) 0.033(2) 0.005(2) 0.003(2) 0.003(2)
P2 0.037(2) 0.024(2) 0.037(2) 0.000(2) 0.002(2) -0.001(2)
O1 0.062(6) 0.056(8) 0.051(6) 0.028(5) -0.012(5) 0.004(5)
O2 0.083(8) 0.034(5) 0.062(7) 0.026(6) 0.015(6) 0.002(4)
C1 0.048(3) 0.033(2) 0.037(2) 0.003(2) 0.005(2) -0.001(2)
C2 0.063(7) 0.046(4) 0.039(2) 0.004(4) -0.003(3) -0.005(3)
C3 0.070(10) 0.058(6) 0.047(4) -0.002(7) 0.001(4) -0.016(5)
C4 0.070(11) 0.050(5) 0.060(6) -0.010(6) 0.016(7) -0.020(5)
C5 0.091(13) 0.036(3) 0.064(8) 0.000(4) 0.012(8) -0.011(4)
C6 0.077(9) 0.031(2) 0.050(5) 0.006(2) 0.005(5) -0.002(2)
C7 0.046(2) 0.038(3) 0.045(2) 0.002(2) 0.007(2) -0.003(2)
C8 0.058(3) 0.053(9) 0.060(5) -0.007(4) 0.022(4) -0.013(6)
C9 0.065(4) 0.071(12) 0.092(10) -0.015(6) 0.037(6) -0.027(10)
C10 0.055(3) 0.085(15) 0.109(12) -0.015(5) 0.030(5) -0.032(11)
C11 0.050(2) 0.099(14) 0.088(10) -0.015(4) 0.012(3) -0.030(11)
C12 0.048(2) 0.072(10) 0.057(5) -0.007(4) 0.005(2) -0.015(6)
C13 0.051(9) 0.029(4) 0.031(5) 0.013(5) 0.006(5) 0.009(4)
C14 0.048(7) 0.028(4) 0.041(4) 0.005(4) 0.004(4) 0.012(3)
C15 0.053(9) 0.038(5) 0.066(7) 0.004(6) 0.010(6) 0.026(5)
C16 0.062(9) 0.039(5) 0.082(10) -0.008(6) 0.000(7) 0.029(5)
C17 0.079(8) 0.028(4) 0.068(9) -0.013(5) -0.011(7) 0.016(4)
C18 0.075(6) 0.022(3) 0.044(6) -0.004(4) -0.007(5) 0.006(3)
C19 0.053(5) 0.022(3) 0.034(4) 0.002(3) -0.002(3) 0.005(3)
C20 0.049(5) 0.022(3) 0.026(4) 0.007(3) 0.000(3) 0.003(3)
C21 0.058(6) 0.032(3) 0.039(4) 0.018(4) 0.004(4) 0.007(3)
C22 0.098(12) 0.047(8) 0.110(14) 0.042(9) 0.024(10) 0.009(8)
C23 0.041(6) 0.022(3) 0.023(4) 0.005(3) -0.003(4) 0.002(3)
C24 0.039(2) 0.033(2) 0.045(3) 0.004(2) 0.003(2) 0.000(2)
C25 0.052(3) 0.037(4) 0.059(8) 0.011(4) 0.010(4) -0.003(4)
C26 0.062(5) 0.056(8) 0.079(12) 0.025(6) 0.016(6) 0.000(6)
C27 0.051(3) 0.081(11) 0.088(13) 0.028(5) 0.010(4) 0.005(9)
C28 0.040(2) 0.082(12) 0.081(12) 0.013(3) -0.002(2) -0.003(8)
C29 0.038(2) 0.054(7) 0.060(7) 0.003(2) -0.002(2) -0.005(5)
C30 0.048(3) 0.030(2) 0.045(2) -0.004(2) 0.007(2) -0.008(2)
C31 0.065(9) 0.052(5) 0.042(2) -0.012(6) 0.005(3) -0.012(2)
C32 0.086(12) 0.076(8) 0.055(3) -0.026(10) 0.016(6) -0.032(5)
C33 0.107(16) 0.065(6) 0.087(7) -0.025(9) 0.032(10) -0.047(7)
C34 0.127(16) 0.038(3) 0.098(9) -0.004(6) 0.026(13) -0.030(5)
C35 0.092(12) 0.027(2) 0.070(5) 0.002(3) 0.012(7) -0.011(2)
Cl1 0.117(20) 0.120(18) 0.159(25) 0.038(12) -0.035(15) 0.057(14)
C36 0.063(27) 0.262(40) 0.133(29) 0.023(19) -0.025(15) 0.023(18)
Cl2 0.433(58) 0.141(29) 0.289(42) -0.103(29) -0.060(30) 0.049(20)
Cl3 0.337(45) 0.168(31) 0.244(36) -0.107(28) -0.049(24) 0.038(19)
C37 0.176(44) 0.200(23) 0.193(27) 0.077(23) -0.024(20) -0.064(21)
Cl4 0.113(22) 0.208(22) 0.154(25) 0.012(17) -0.037(16) 0.075(17)
H1C2 0.094 0.052 0.041 0.014 -0.016 -0.003
H1C3 0.100 0.078 0.051 0.002 -0.013 -0.021
H1C4 0.083 0.060 0.072 -0.016 0.022 -0.031
H1C5 0.142 0.035 0.084 0.006 0.010 -0.013
H1C6 0.113 0.032 0.057 0.016 -0.006 0.002
H1C8 0.069 0.077 0.057 -0.016 0.027 -0.021
H1C9 0.084 0.100 0.114 -0.029 0.059 -0.044
H1C10 0.061 0.111 0.145 -0.024 0.043 -0.049
H1C11 0.055 0.156 0.105 -0.030 0.010 -0.051
H1C12 0.056 0.103 0.053 -0.016 0.004 -0.024
H1C13 0.050 0.027 0.025 0.011 0.000 0.005
H2C13 0.065 0.035 0.037 0.022 0.015 0.015
H1C15 0.058 0.049 0.078 0.015 0.023 0.038
H1C16 0.066 0.051 0.110 -0.012 0.002 0.045
H1C17 0.102 0.029 0.080 -0.022 -0.020 0.017
H1C18 0.096 0.020 0.040 0.000 -0.007 0.002
H1C23 0.088 0.059 0.110 0.046 0.010 0.021
H2C23 0.117 0.067 0.139 0.055 0.046 0.000
H3C23 0.119 0.041 0.147 0.044 0.026 0.014
H4C23 0.129 0.054 0.147 0.051 0.036 -0.007
H5C23 0.106 0.051 0.119 0.046 0.016 0.030
H6C23 0.089 0.062 0.131 0.047 0.030 0.012
H1C25 0.061 0.036 0.067 0.008 0.010 -0.013
H1C26 0.083 0.063 0.102 0.035 0.025 -0.007
H1C27 0.058 0.108 0.112 0.042 0.014 0.008
H1C28 0.040 0.114 0.106 0.011 -0.010 -0.013
H1C29 0.041 0.059 0.069 -0.003 -0.007 -0.016
H1C31 0.093 0.060 0.037 -0.006 -0.003 -0.002
H1C32 0.120 0.110 0.051 -0.035 0.013 -0.036
H1C33 0.140 0.085 0.112 -0.036 0.046 -0.069
H1C34 0.200 0.035 0.135 0.007 0.033 -0.032
H1C35 0.130 0.026 0.076 0.013 0.006 0.000
H1C36 0.063 0.530 0.133 0.007 -0.025 0.022
H2C36 0.061 0.442 0.141 0.075 -0.023 -0.003
H1C37 0.259 0.323 0.225 0.019 -0.021 -0.128
H2C37 0.251 0.406 0.251 0.223 -0.026 -0.128

loop_
_atom_site_label
_atom_site_fract_x
_atom_site_fract_y
_atom_site_fract_z
_atom_site_U_iso_or_equiv
_atom_site_occupancy
_atom_site_thermal_displace_type
_atom_site_calc_flag
Br1 0.1594(2) 0.2272(2) 0.2261(1) 0.069(1) 1.0 Uani d
Ni1 0.0716(2) 0.3380(2) 0.1998(1) 0.035(1) 1.0 Uani d
P1 0.0891(3) 0.3408(3) 0.1041(2) 0.037(1) 1.0 Uani d
P2 -0.0833(3) 0.3588(3) 0.1982(2) 0.034(1) 1.0 Uani d
O1 -0.1268(8) 0.5289(10) 0.0786(7) 0.062(5) 1.0 Uani d
O2 -0.0900(9) 0.6138(9) 0.1614(6) 0.061(5) 1.0 Uani d
C1 0.0608(3) 0.2525(6) 0.0494(4) 0.041(2) 1.0 Uani d
C2 0.0165(7) 0.2667(7) -0.0109(4) 0.053(3) 1.0 Uani d
C3 -0.0043(8) 0.1994(9) -0.0516(5) 0.061(4) 1.0 Uani d
C4 0.0175(7) 0.1176(8) -0.0343(6) 0.060(6) 1.0 Uani d
C5 0.0613(9) 0.1040(6) 0.0254(7) 0.065(7) 1.0 Uani d
C6 0.0831(8) 0.1698(5) 0.0673(5) 0.055(5) 1.0 Uani d
C7 0.1853(6) 0.3627(4) 0.1038(3) 0.044(1) 1.0 Uani d
C8 0.2098(6) 0.3454(8) 0.0513(5) 0.056(3) 1.0 Uani d
C9 0.2825(6) 0.3623(10) 0.0518(7) 0.073(5) 1.0 Uani d
C10 0.3322(7) 0.3963(9) 0.1034(7) 0.082(5) 1.0 Uani d
C11 0.3076(6) 0.4133(11) 0.1551(7) 0.080(3) 1.0 Uani d
C12 0.2353(5) 0.3971(9) 0.1561(5) 0.061(2) 1.0 Uani d
C13 0.0509(11) 0.4369(12) 0.0572(8) 0.038(4) 1.0 Uani d
C14 0.0820(10) 0.5158(11) 0.0939(8) 0.041(4) 1.0 Uani d
C15 0.1417(11) 0.5593(13) 0.0818(9) 0.054(6) 1.0 Uani d
C16 0.1688(11) 0.6290(14) 0.1155(10) 0.065(7) 1.0 Uani d
C17 0.1395(12) 0.6588(13) 0.1618(10) 0.064(6) 1.0 Uani d
C18 0.0823(12) 0.6174(12) 0.1736(8) 0.051(4) 1.0 Uani d
C19 0.0502(10) 0.5426(11) 0.1397(8) 0.039(3) 1.0 Uani d
C20 -0.0139(11) 0.4980(11) 0.1550(8) 0.034(3) 1.0 Uani d
C21 -0.0845(12) 0.5473(13) 0.1287(9) 0.045(3) 1.0 Uani d
C22 -0.1517(16) 0.6702(15) 0.1372(13) 0.086(8) 1.0 Uani d
C23 -0.0104(10) 0.4179(11) 0.1782(8) 0.031(3) 1.0 Uani d
C24 -0.1741(5) 0.4102(5) 0.1855(3) 0.040(1) 1.0 Uani d
C25 -0.1813(6) 0.4857(7) 0.2159(6) 0.050(3) 1.0 Uani d
C26 -0.2502(7) 0.5236(8) 0.2058(7) 0.066(5) 1.0 Uani d
C27 -0.3127(7) 0.4889(9) 0.1660(6) 0.075(5) 1.0 Uani d
C28 -0.3051(5) 0.4144(10) 0.1361(7) 0.071(3) 1.0 Uani d
C29 -0.2371(5) 0.3747(8) 0.1451(6) 0.053(2) 1.0 Uani d
C30 -0.0984(3) 0.2734(6) 0.1403(4) 0.042(1) 1.0 Uani d
C31 -0.1278(8) 0.2909(8) 0.0772(4) 0.055(4) 1.0 Uani d
C32 -0.1388(9) 0.2257(10) 0.0341(5) 0.073(6) 1.0 Uani d
C33 -0.1214(8) 0.1430(9) 0.0519(7) 0.085(6) 1.0 Uani d
C34 -0.0924(10) 0.1262(7) 0.1144(8) 0.088(5) 1.0 Uani d
C35 -0.0807(9) 0.1898(6) 0.1586(6) 0.065(3) 1.0 Uani d
Cl1 0.0137(32) 0.9739(25) 0.2380(28) 0.146(16) 0.24(2) Uani d
C36 -0.0497(44) 0.9118(43) 0.2674(64) 0.163(23) 0.24(2) Uani d
Cl2 -0.0167(48) 0.8049(34) 0.2800(34) 0.318(30) 0.24(2) Uani d
Cl3 -0.0276(40) 0.8215(31) 0.2721(30) 0.274(28) 0.26(2) Uani d
C37 0.0131(28) 0.8575(27) 0.2125(22) 0.204(25) 0.26(2) Uani d
Cl4 0.0124(26) 0.9710(29) 0.2100(22) 0.173(14) 0.26(2) Uani d
H1C2 -0.0002 0.3258 -0.0248 0.069 1.0 Uani d
H1C3 -0.0362 0.2104 -0.0950 0.083 1.0 Uani d
H1C4 0.0020 0.0692 -0.0642 0.072 1.0 Uani d
H1C5 0.0777 0.0447 0.0388 0.091 1.0 Uani d
H1C6 0.1150 0.1582 0.1105 0.073 1.0 Uani d
H1C8 0.1747 0.3206 0.0130 0.066 1.0 Uani d
H1C9 0.2996 0.3496 0.0137 0.093 1.0 Uani d
H1C10 0.3850 0.4084 0.1032 0.103 1.0 Uani d
H1C11 0.3432 0.4381 0.1931 0.108 1.0 Uani d
H1C12 0.2188 0.4102 0.1945 0.073 1.0 Uani d
H1C13 -0.0047 0.4371 0.0481 0.036 1.0 Uani d
H2C13 0.0654 0.4362 0.0170 0.045 1.0 Uani d
H1C15 0.1642 0.5389 0.0482 0.061 1.0 Uani d
H1C16 0.2118 0.6599 0.1065 0.080 1.0 Uani d
H1C17 0.1606 0.7107 0.1863 0.079 1.0 Uani d
H1C18 0.0609 0.6392 0.2075 0.057 1.0 Uani d
H1C23 -0.1827 0.6479 0.0962 0.089 0.5 Uani d
H2C23 -0.1828 0.6739 0.1675 0.105 0.5 Uani d
H3C23 -0.1325 0.7281 0.1309 0.104 0.5 Uani d
H4C23 -0.1492 0.7187 0.1669 0.110 0.5 Uani d
H5C23 -0.1492 0.6927 0.0956 0.095 0.5 Uani d
H6C23 -0.1995 0.6385 0.1322 0.094 0.5 Uani d
H1C25 -0.1366 0.5124 0.2452 0.056 1.0 Uani d
H1C26 -0.2547 0.5780 0.2280 0.082 1.0 Uani d
H1C27 -0.3625 0.5171 0.1590 0.095 1.0 Uani d
H1C28 -0.3502 0.3881 0.1069 0.092 1.0 Uani d
H1C29 -0.2332 0.3204 0.1227 0.061 1.0 Uani d
H1C31 -0.1409 0.3507 0.0629 0.068 1.0 Uani d
H1C32 -0.1600 0.2391 -0.0113 0.096 1.0 Uani d
H1C33 -0.1297 0.0962 0.0202 0.110 1.0 Uani d
H1C34 -0.0795 0.0661 0.1281 0.126 1.0 Uani d
H1C35 -0.0595 0.1758 0.2039 0.082 1.0 Uani d
H1C36 -0.0998 0.9122 0.2364 0.252 0.24 Uani d
H2C36 -0.0537 0.9366 0.3079 0.224 0.24 Uani d
H1C37 -0.0213 0.8366 0.1725 0.286 0.26 Uani d
H2C37 0.0651 0.8383 0.2152 0.321 0.26 Uani d

loop_
_atom_type_symbol
_atom_type_oxidation_number
_atom_type_number_in_cell
_atom_type_scat_dispersion_real
_atom_type_scat_dispersion_imag
_atom_type_scat_source
C 0 284 0.017 0.009
;International Tables for Crystallography
(1992, Vol. C, Tables 4.2.6.8 and 6.1.1.1)
;
H 0 240 0.000 0.000
;International Tables for Crystallography
(1992, Vol. C, Table 6.1.1.2)
;
Br 0 8 -0.767 1.283
;International Tables for Crystallography
(1992, Vol. C, Tables 4.2.6.8 and 6.1.1.1)
;
Ni 0 8 -2.956 0.509
;International Tables for Crystallography
(1992, Vol. C, Tables 4.2.6.8 and 6.1.1.1)
;
O 0 16 0.047 0.032
;International Tables for Crystallography
(1992, Vol. C, Tables 4.2.6.8 and 6.1.1.1)
;
P 0 16 0.283 0.434
;International Tables for Crystallography
(1992, Vol. C, Tables 4.2.6.8 and 6.1.1.1)
;
Cl 0 8 0.348 0.702
;International Tables for Crystallography
(1992, Vol. C, Tables 4.2.6.8 and 6.1.1.1)
;

loop_
_geom_angle_atom_site_label_1
_geom_angle_atom_site_label_2
_geom_angle_atom_site_label_3
_geom_angle
_geom_angle_site_symmetry_1
_geom_angle_site_symmetry_3
_geom_angle_publ_flag
Br1 Ni1 P1 88.9(2) . . yes
Br1 Ni1 P2 89.1(2) . 2_555 yes
Br1 Ni1 C23 172.4(6) . . yes
P1 Ni1 P2 163.5(2) . 2_555 yes
P1 Ni1 C23 93.4(5) . . yes
P2 Ni1 C23 90.7(5) 2_555 . yes
Ni1 P1 C1 121.9(2) . . yes
Ni1 P1 C7 113.6(2) . . yes
Ni1 P1 C13 114.5(6) . . yes
C1 P1 C7 104.5(3) . . yes
C1 P1 C13 104.2(6) . . yes
C7 P1 C13 94.2(7) . . yes
Ni1 P2 C23 116.7(6) 2_555 . yes
Ni1 P2 C24 93.2(2) 2_555 . yes
Ni1 P2 C30 124.0(3) 2_555 . yes
C23 P2 C24 117.5(6) . . yes
C23 P2 C30 101.0(6) . . yes
C24 P2 C30 104.8(3) . . yes
C21 O2 C22 117.7(18) . . yes
P1 C1 C2 120.6(5) . . yes
P1 C1 C6 120.6(5) . . yes
C2 C1 C6 118.7(9) . . yes
C1 C2 C3 119.9(8) . . yes
C2 C3 C4 121.7(9) . . yes
C3 C4 C5 118.1(11) . . yes
C4 C5 C6 121.7(9) . . yes
C1 C6 C5 119.9(8) . . yes
P1 C7 C8 120.6(5) . . yes
P1 C7 C12 120.6(5) . . yes
C8 C7 C12 118.7(9) . . yes
C7 C8 C9 119.9(8) . . yes
C8 C9 C10 121.7(8) . . yes
C9 C10 C11 118.1(11) . . yes
C10 C11 C12 121.7(9) . . yes
C7 C12 C11 119.9(8) . . yes
P1 C13 C14 109.3(12) . . yes
C13 C14 C15 120.6(18) . . yes
C13 C14 C19 118.1(17) . . yes
C15 C14 C19 121.2(20) . . yes
C14 C15 C16 119.5(21) . . yes
C15 C16 C17 121.9(22) . . yes
C16 C17 C18 118.8(23) . . yes
C17 C18 C19 122.5(22) . . yes
C14 C19 C18 115.9(19) . . yes
C14 C19 C20 123.6(17) . . yes
C18 C19 C20 120.5(18) . . yes
C19 C20 C21 109.8(14) . . yes
C19 C20 C23 124.0(17) . . yes
C21 C20 C23 125.0(18) . . yes
O1 C21 O2 125.2(20) . . yes
O1 C21 C20 121.3(18) . . yes
O2 C21 C20 113.1(19) . . yes
Ni1 C23 P2 101.7(8) . . yes
Ni1 C23 C20 130.6(15) . . yes
P2 C23 C20 127.7(15) . . yes
P2 C24 C25 120.6(5) . . yes
P2 C24 C29 120.6(5) . . yes
C25 C24 C29 118.7(9) . . yes
C24 C25 C26 119.9(8) . . yes
C25 C26 C27 121.7(9) . . yes
C26 C27 C28 118.1(11) . . yes
C27 C28 C29 121.7(8) . . yes
C24 C29 C28 119.9(8) . . yes
P2 C30 C31 120.6(5) . . yes
P2 C30 C35 120.6(5) . . yes
C31 C30 C35 118.7(9) . . yes
C30 C31 C32 119.9(8) . . yes
C31 C32 C33 121.7(9) . . yes
C32 C33 C34 118.1(11) . . yes
C33 C34 C35 121.7(9) . . yes
C30 C35 C34 119.9(8) . . yes
Cl1 C36 Cl2 109.8(16) . . yes

loop_
_geom_bond_atom_site_label_1
_geom_bond_atom_site_label_2
_geom_bond_distance
_geom_bond_site_symmetry_2
_geom_bond_publ_flag
Ni1 Br1 2.350(4) . yes
Ni1 P1 2.232(5) . yes
Ni1 P2 2.238(5) 2_555 yes
Ni1 C23 1.934(18) . yes
P1 C1 1.824(9) . yes
P1 C7 1.824(9) . yes
P1 C13 1.862(18) . yes
P2 Ni1 2.238(5) 2_555 yes
P2 C23 1.796(18) . yes
P2 C24 1.824(9) . yes
P2 C30 1.824(9) . yes
O1 C21 1.212(23) . yes
O2 C21 1.291(22) . yes
O2 C22 1.434(26) . yes
C1 C2 1.388(8) . yes
C1 C6 1.388(8) . yes
C2 C3 1.376(10) . yes
C3 C4 1.371(10) . yes
C4 C5 1.371(10) . yes
C5 C6 1.376(10) . yes
C7 C8 1.388(8) . yes
C7 C12 1.388(8) . yes
C8 C9 1.376(10) . yes
C9 C10 1.371(10) . yes
C10 C11 1.371(10) . yes
C11 C12 1.376(10) . yes
C13 C14 1.509(26) . yes
C14 C15 1.390(27) . yes
C14 C19 1.371(25) . yes
C15 C16 1.345(29) . yes
C16 C17 1.367(31) . yes
C17 C18 1.333(30) . yes
C18 C19 1.436(26) . yes
C19 C20 1.497(26) . yes
C20 C21 1.501(27) . yes
C20 C23 1.354(23) . yes
C24 C25 1.388(8) . yes
C24 C29 1.388(8) . yes
C25 C26 1.376(10) . yes
C26 C27 1.371(10) . yes
C27 C28 1.371(10) . yes
C28 C29 1.376(10) . yes
C30 C31 1.388(8) . yes
C30 C35 1.388(8) . yes
C31 C32 1.376(10) . yes
C32 C33 1.371(10) . yes
C33 C34 1.371(10) . yes
C34 C35 1.376(10) . yes
Cl1 C36 1.783(23) . yes

loop_
_geom_torsion_atom_site_label_1
_geom_torsion_atom_site_label_2
_geom_torsion_atom_site_label_3
_geom_torsion_atom_site_label_4
_geom_torsion
_geom_torsion_site_symmetry_1
_geom_torsion_site_symmetry_3
_geom_torsion_site_symmetry_4
_geom_torsion_publ_flag
Ni1 P1 C13 C14 54.3(14) . . . no
P1 C13 C14 C19 -80.0(13) . . . no
C13 C14 C19 C20 -0.3(16) . . . no
C14 C19 C20 C23 64.4(21) . . . no
C19 C20 C23 Ni1 1.0(28) . . . no
C20 C23 Ni1 P1 -56.9(17) . . . no
C23 Ni1 P1 C13 21.3(9) . . . no
P2 Ni1 C23 P2 -72.1(7) 2_555 . . no
Ni1 C23 P2 Ni1 70.5(8) . . 2_555 no
C23 P2 Ni1 C23 10.4(8) . 2_555 2_555 no
C23 C20 C21 O1 -72.0(28) . . . no
O1 C21 O2 C22 1.0(33) . . . no
